data_1554573
loop_
_publ_author_name
'Yang, Wu-Lin'
'Sun, Zhong-Tao'
'Zhang, Jian'
'Li, Zhong'
'Deng, Wei-Ping'

_publ_section_title
;
 Enantioselective synthesis of 3-amino-hydrobenzofuran-2,5-diones via
 Cu(i)-catalyzed intramolecular conjugate addition of imino esters
;
_journal_issue 5
_journal_name_full 'Organic Chemistry Frontiers'
_journal_page_first 579
_journal_paper_doi 10.1039/C8QO01335G
_journal_volume 6
_journal_year 2019
_chemical_absolute_configuration ad
_chemical_formula_sum 'C10 H13 N O3'
_chemical_formula_weight 195.21
_space_group_crystal_system triclinic
_space_group_IT_number 1
_space_group_name_Hall 'P 1'
_space_group_name_H-M_alt 'P 1'
_atom_sites_solution_hydrogens mixed
_audit_creation_method SHELXL-2013
_audit_update_record
;
2018-12-06 deposited with the CCDC.
2019-01-15 downloaded from the CCDC.
;
_cell_angle_alpha 84.194(6)
_cell_angle_beta 79.023(6)
_cell_angle_gamma 64.094(6)
_cell_formula_units_Z 2
_cell_length_a 6.9308(8)
_cell_length_b 6.9507(8)
_cell_length_c 11.8464(14)
_cell_measurement_reflns_used 6254
_cell_measurement_temperature 293(2)
_cell_measurement_theta_max 139.890
_cell_measurement_theta_min 7.603
_cell_volume 503.84(11)
_computing_cell_refinement 'Bruker SAINT'
_computing_data_collection 'Bruker APEX2'
_computing_data_reduction 'Bruker SAINT'
_computing_molecular_graphics 'Bruker SHELXTL'
_computing_publication_material 'Bruker SHELXTL'
_computing_structure_refinement 'SHELXL-2013 (Sheldrick, 2013)'
_computing_structure_solution 'SHELXS-97 (Sheldrick 2008)'
_diffrn_ambient_temperature 293(2)
_diffrn_measured_fraction_theta_full 0.990
_diffrn_measured_fraction_theta_max 0.987
_diffrn_measurement_device_type 'Bruker APEX-II CCD'
_diffrn_measurement_method '\f and \w scans'
_diffrn_radiation_type CuK\a
_diffrn_radiation_wavelength 1.54178
_diffrn_reflns_av_R_equivalents 0.0668
_diffrn_reflns_av_unetI/netI 0.0616
_diffrn_reflns_Laue_measured_fraction_full 0.990
_diffrn_reflns_Laue_measured_fraction_max 0.987
_diffrn_reflns_limit_h_max 8
_diffrn_reflns_limit_h_min -8
_diffrn_reflns_limit_k_max 8
_diffrn_reflns_limit_k_min -8
_diffrn_reflns_limit_l_max 14
_diffrn_reflns_limit_l_min -14
_diffrn_reflns_number 12059
_diffrn_reflns_point_group_measured_fraction_full 0.965
_diffrn_reflns_point_group_measured_fraction_max 0.958
_diffrn_reflns_theta_full 67.679
_diffrn_reflns_theta_max 70.153
_diffrn_reflns_theta_min 3.802
_exptl_absorpt_coefficient_mu 0.791
_exptl_absorpt_correction_T_max 0.7456
_exptl_absorpt_correction_T_min 0.5832
_exptl_absorpt_correction_type multi-scan
_exptl_absorpt_process_details sadabs
_exptl_crystal_colour colorless
_exptl_crystal_density_diffrn 1.287
_exptl_crystal_description prismatic
_exptl_crystal_F_000 208
_exptl_crystal_size_max 0.160
_exptl_crystal_size_mid 0.130
_exptl_crystal_size_min 0.080
_refine_diff_density_max 0.207
_refine_diff_density_min -0.189
_refine_diff_density_rms 0.043
_refine_ls_abs_structure_details
; 
 Flack x determined using 1292 quotients [(I+)-(I-)]/[(I+)+(I-)] 
 (Parsons and Flack (2004), Acta Cryst. A60, s61). 
;
_refine_ls_abs_structure_Flack 0.24(17)
_refine_ls_extinction_expression Fc^*^=kFc[1+0.001xFc^2^\l^3^/sin(2\q)]^-1/4^
_refine_ls_extinction_method SHELXL
_refine_ls_goodness_of_fit_ref 1.068
_refine_ls_hydrogen_treatment mixed
_refine_ls_matrix_type full
_refine_ls_number_parameters 274
_refine_ls_number_reflns 3664
_refine_ls_number_restraints 3
_refine_ls_restrained_S_all 1.067
_refine_ls_R_factor_all 0.0598
_refine_ls_R_factor_gt 0.0514
_refine_ls_shift/su_max 0.001
_refine_ls_shift/su_mean 0.000
_refine_ls_structure_factor_coef Fsqd
_refine_ls_weighting_details 'w=1/[\s^2^(Fo^2^)+(0.0770P)^2^+0.0358P] where P=(Fo^2^+2Fc^2^)/3'
_refine_ls_weighting_scheme calc
_refine_ls_wR_factor_gt 0.1367
_refine_ls_wR_factor_ref 0.1453
_reflns_Friedel_coverage 0.942
_reflns_Friedel_fraction_full 0.940
_reflns_Friedel_fraction_max 0.929
_reflns_number_gt 3148
_reflns_number_total 3664
_reflns_threshold_expression 'I > 2\s(I)'
_cod_data_source_file c8qo01335g2.cif
_cod_data_source_block cu_d8v18549_0m
_cod_original_cell_volume 503.84(10)
_cod_database_code 1554573
_shelx_space_group_comment
; 
The symmetry employed for this shelxl refinement is uniquely defined 
by the following loop, which should always be used as a source of 
symmetry information in preference to the above space-group names. 
They are only intended as comments. 
;
_shelx_estimated_absorpt_t_min 0.884
_shelx_estimated_absorpt_t_max 0.939
_shelxl_version_number 2013-4

loop_
_space_group_symop_operation_xyz
'x, y, z'

loop_
_atom_site_label
_atom_site_type_symbol
_atom_site_fract_x
_atom_site_fract_y
_atom_site_fract_z
_atom_site_U_iso_or_equiv
_atom_site_adp_type
_atom_site_occupancy
_atom_site_site_symmetry_order
_atom_site_calc_flag
_atom_site_refinement_flags_posn
_atom_site_refinement_flags_adp
O1 O 1.0583(6) -0.2389(6) 0.7076(4) 0.1018(14) Uani 1 1 d . .
O2 O 0.8202(4) 0.0460(5) 0.6297(2) 0.0655(7) Uani 1 1 d . .
O3 O 0.0086(6) 0.2441(8) 0.8308(4) 0.1004(13) Uani 1 1 d . .
N1 N 0.7828(7) -0.0451(8) 0.9306(3) 0.0759(11) Uani 1 1 d . .
C1 C 0.8821(7) -0.0908(6) 0.7182(4) 0.0654(10) Uani 1 1 d . .
C2 C 0.7040(7) -0.0315(6) 0.8233(3) 0.0591(9) Uani 1 1 d . .
C3 C 0.5609(6) 0.2038(6) 0.7939(3) 0.0526(8) Uani 1 1 d . .
H3 H 0.6196 0.2914 0.8223 0.063 Uiso 1 1 calc R U
C4 C 0.6022(6) 0.2192(6) 0.6626(3) 0.0549(9) Uani 1 1 d . .
C5 C 0.4479(8) 0.1783(7) 0.6067(4) 0.0669(10) Uani 1 1 d . .
H5 H 0.4882 0.1420 0.5296 0.080 Uiso 1 1 calc R U
C6 C 0.2581(8) 0.1908(8) 0.6605(4) 0.0749(12) Uani 1 1 d . .
H6 H 0.1690 0.1672 0.6192 0.090 Uiso 1 1 calc R U
C7 C 0.1824(7) 0.2401(7) 0.7824(4) 0.0708(11) Uani 1 1 d . .
C8 C 0.3204(6) 0.2924(7) 0.8444(4) 0.0623(10) Uani 1 1 d . .
H8A H 0.3066 0.2392 0.9231 0.075 Uiso 1 1 calc R U
H8B H 0.2634 0.4468 0.8471 0.075 Uiso 1 1 calc R U
C9 C 0.5945(9) -0.1823(7) 0.8318(5) 0.0789(13) Uani 1 1 d . .
H9A H 0.6965 -0.3255 0.8474 0.118 Uiso 1 1 calc R U
H9B H 0.5462 -0.1782 0.7604 0.118 Uiso 1 1 calc R U
H9C H 0.4720 -0.1382 0.8928 0.118 Uiso 1 1 calc R U
C10 C 0.6155(8) 0.4253(7) 0.6145(4) 0.0731(12) Uani 1 1 d . .
H10A H 0.7275 0.4411 0.6439 0.110 Uiso 1 1 calc R U
H10B H 0.4786 0.5447 0.6371 0.110 Uiso 1 1 calc R U
H10C H 0.6489 0.4201 0.5321 0.110 Uiso 1 1 calc R U
O4 O 0.6354(7) 0.2236(6) 0.2934(4) 0.1007(13) Uani 1 1 d . .
O5 O 0.3275(5) 0.4797(4) 0.3730(2) 0.0656(8) Uani 1 1 d . .
O6 O 0.1753(8) 1.2372(5) 0.1707(4) 0.0995(13) Uani 1 1 d . .
N2 N 0.4985(10) 0.4463(7) 0.0707(4) 0.0814(12) Uani 1 1 d . .
C11 C 0.4874(7) 0.3973(6) 0.2839(4) 0.0664(10) Uani 1 1 d . .
C12 C 0.4544(7) 0.5470(6) 0.1798(4) 0.0590(9) Uani 1 1 d . .
C13 C 0.2097(6) 0.6941(5) 0.2093(3) 0.0530(8) Uani 1 1 d . .
H13 H 0.1313 0.6252 0.1814 0.064 Uiso 1 1 calc R U
C14 C 0.1600(6) 0.6894(5) 0.3404(3) 0.0554(9) Uani 1 1 d . .
C15 C 0.1868(7) 0.8588(6) 0.3962(4) 0.0646(10) Uani 1 1 d . .
H15 H 0.2045 0.8394 0.4730 0.078 Uiso 1 1 calc R U
C16 C 0.1864(9) 1.0348(7) 0.3411(4) 0.0744(12) Uani 1 1 d . .
H16 H 0.1990 1.1358 0.3814 0.089 Uiso 1 1 calc R U
C17 C 0.1671(8) 1.0756(6) 0.2203(4) 0.0688(11) Uani 1 1 d . .
C18 C 0.1298(7) 0.9211(6) 0.1588(4) 0.0614(10) Uani 1 1 d . .
H18A H 0.2012 0.9150 0.0796 0.074 Uiso 1 1 calc R U
H18B H -0.0250 0.9759 0.1582 0.074 Uiso 1 1 calc R U
C19 C 0.6052(8) 0.6566(8) 0.1732(5) 0.0759(12) Uani 1 1 d . .
H19A H 0.7537 0.5522 0.1580 0.114 Uiso 1 1 calc R U
H19B H 0.5795 0.7236 0.2450 0.114 Uiso 1 1 calc R U
H19C H 0.5772 0.7630 0.1125 0.114 Uiso 1 1 calc R U
C20 C -0.0578(8) 0.6893(8) 0.3909(5) 0.0754(12) Uani 1 1 d . .
H20A H -0.0654 0.5672 0.3644 0.113 Uiso 1 1 calc R U
H20B H -0.1723 0.8177 0.3671 0.113 Uiso 1 1 calc R U
H20C H -0.0738 0.6829 0.4733 0.113 Uiso 1 1 calc R U
H2A H 0.422(11) 0.352(11) 0.080(5) 0.097(18) Uiso 1 1 d . .
H1A H 0.889(15) -0.184(14) 0.939(7) 0.12(2) Uiso 1 1 d . .
H1B H 0.890(14) 0.015(12) 0.920(7) 0.12(2) Uiso 1 1 d . .
H2B H 0.625(15) 0.405(14) 0.049(8) 0.12(3) Uiso 1 1 d . .

loop_
_atom_site_aniso_label
_atom_site_aniso_U_11
_atom_site_aniso_U_22
_atom_site_aniso_U_33
_atom_site_aniso_U_23
_atom_site_aniso_U_13
_atom_site_aniso_U_12
O1 0.075(2) 0.083(2) 0.092(3) 0.0063(19) -0.0012(18) 0.0104(19)
O2 0.0576(15) 0.0635(16) 0.0588(15) 0.0000(12) -0.0017(12) -0.0141(13)
O3 0.0600(19) 0.129(3) 0.117(3) -0.003(2) -0.0073(19) -0.047(2)
N1 0.074(2) 0.083(3) 0.060(2) 0.0103(18) -0.0171(17) -0.024(2)
C1 0.057(2) 0.057(2) 0.065(2) 0.0014(17) -0.0077(18) -0.0102(19)
C2 0.062(2) 0.0516(19) 0.057(2) 0.0043(16) -0.0095(16) -0.0190(18)
C3 0.0477(18) 0.0497(18) 0.058(2) -0.0041(15) -0.0071(15) -0.0189(15)
C4 0.0462(17) 0.0468(18) 0.064(2) 0.0017(15) -0.0090(15) -0.0132(15)
C5 0.072(3) 0.067(2) 0.064(2) 0.0030(18) -0.0216(19) -0.029(2)
C6 0.071(3) 0.085(3) 0.081(3) 0.001(2) -0.030(2) -0.039(2)
C7 0.052(2) 0.069(2) 0.090(3) 0.003(2) -0.014(2) -0.025(2)
C8 0.052(2) 0.062(2) 0.068(2) -0.0038(17) -0.0076(17) -0.0202(18)
C9 0.091(3) 0.053(2) 0.088(3) 0.008(2) -0.012(3) -0.029(2)
C10 0.072(3) 0.058(2) 0.089(3) 0.014(2) -0.014(2) -0.030(2)
O4 0.090(2) 0.0647(19) 0.098(3) 0.0151(17) -0.006(2) 0.0053(18)
O5 0.0742(18) 0.0468(13) 0.0607(16) 0.0065(11) -0.0089(14) -0.0144(13)
O6 0.134(3) 0.0536(17) 0.112(3) 0.0116(17) -0.011(2) -0.047(2)
N2 0.097(3) 0.065(2) 0.064(2) -0.0104(17) 0.006(2) -0.024(2)
C11 0.069(2) 0.0476(19) 0.068(2) 0.0060(17) -0.009(2) -0.0135(19)
C12 0.061(2) 0.0480(18) 0.059(2) -0.0018(15) -0.0051(17) -0.0167(17)
C13 0.059(2) 0.0410(16) 0.060(2) 0.0000(14) -0.0139(16) -0.0208(15)
C14 0.059(2) 0.0374(16) 0.062(2) 0.0018(14) -0.0068(16) -0.0150(15)
C15 0.078(3) 0.054(2) 0.057(2) -0.0077(16) -0.0066(18) -0.0245(19)
C16 0.093(3) 0.059(2) 0.078(3) -0.014(2) -0.008(2) -0.039(2)
C17 0.078(3) 0.0429(18) 0.082(3) 0.0007(17) -0.007(2) -0.0251(19)
C18 0.064(2) 0.0476(19) 0.065(2) 0.0059(16) -0.0141(18) -0.0177(17)
C19 0.062(2) 0.075(3) 0.086(3) 0.003(2) -0.006(2) -0.028(2)
C20 0.068(3) 0.068(2) 0.085(3) 0.002(2) 0.001(2) -0.030(2)

loop_
_atom_type_symbol
_atom_type_description
_atom_type_scat_dispersion_real
_atom_type_scat_dispersion_imag
_atom_type_scat_source
C C 0.0181 0.0091 'International Tables Vol C Tables 4.2.6.8 and 6.1.1.4'
H H 0.0000 0.0000 'International Tables Vol C Tables 4.2.6.8 and 6.1.1.4'
N N 0.0311 0.0180 'International Tables Vol C Tables 4.2.6.8 and 6.1.1.4'
O O 0.0492 0.0322 'International Tables Vol C Tables 4.2.6.8 and 6.1.1.4'

loop_
_geom_angle_atom_site_label_1
_geom_angle_atom_site_label_2
_geom_angle_atom_site_label_3
_geom_angle
C1 O2 C4 111.1(3)
C2 N1 H1A 108(5)
C2 N1 H1B 110(5)
H1A N1 H1B 93(7)
O1 C1 O2 120.1(4)
O1 C1 C2 128.2(4)
O2 C1 C2 111.6(3)
N1 C2 C1 113.7(4)
N1 C2 C9 108.8(4)
C1 C2 C9 108.2(4)
N1 C2 C3 110.1(3)
C1 C2 C3 100.8(3)
C9 C2 C3 115.1(4)
C8 C3 C4 113.0(3)
C8 C3 C2 117.1(3)
C4 C3 C2 104.9(3)
C8 C3 H3 107.1
C4 C3 H3 107.1
C2 C3 H3 107.1
O2 C4 C5 107.5(3)
O2 C4 C10 106.2(3)
C5 C4 C10 110.2(3)
O2 C4 C3 104.1(3)
C5 C4 C3 113.9(3)
C10 C4 C3 114.3(3)
C6 C5 C4 123.8(4)
C6 C5 H5 118.1
C4 C5 H5 118.1
C5 C6 C7 122.4(4)
C5 C6 H6 118.8
C7 C6 H6 118.8
O3 C7 C6 121.0(4)
O3 C7 C8 121.2(5)
C6 C7 C8 117.8(4)
C7 C8 C3 116.0(4)
C7 C8 H8A 108.3
C3 C8 H8A 108.3
C7 C8 H8B 108.3
C3 C8 H8B 108.3
H8A C8 H8B 107.4
C2 C9 H9A 109.5
C2 C9 H9B 109.5
H9A C9 H9B 109.5
C2 C9 H9C 109.5
H9A C9 H9C 109.5
H9B C9 H9C 109.5
C4 C10 H10A 109.5
C4 C10 H10B 109.5
H10A C10 H10B 109.5
C4 C10 H10C 109.5
H10A C10 H10C 109.5
H10B C10 H10C 109.5
C11 O5 C14 110.6(3)
C12 N2 H2A 108(4)
C12 N2 H2B 106(6)
H2A N2 H2B 123(7)
O4 C11 O5 120.0(4)
O4 C11 C12 128.0(4)
O5 C11 C12 112.0(3)
N2 C12 C11 115.3(4)
N2 C12 C19 108.1(4)
C11 C12 C19 107.7(4)
N2 C12 C13 109.6(4)
C11 C12 C13 100.9(3)
C19 C12 C13 115.3(3)
C18 C13 C14 112.6(3)
C18 C13 C12 117.3(3)
C14 C13 C12 104.7(3)
C18 C13 H13 107.3
C14 C13 H13 107.3
C12 C13 H13 107.3
O5 C14 C15 107.2(3)
O5 C14 C20 106.2(3)
C15 C14 C20 109.5(3)
O5 C14 C13 103.7(3)
C15 C14 C13 114.2(3)
C20 C14 C13 115.2(4)
C16 C15 C14 123.1(4)
C16 C15 H15 118.5
C14 C15 H15 118.5
C15 C16 C17 122.4(4)
C15 C16 H16 118.8
C17 C16 H16 118.8
O6 C17 C16 120.7(4)
O6 C17 C18 121.0(4)
C16 C17 C18 118.3(3)
C17 C18 C13 115.5(3)
C17 C18 H18A 108.4
C13 C18 H18A 108.4
C17 C18 H18B 108.4
C13 C18 H18B 108.4
H18A C18 H18B 107.5
C12 C19 H19A 109.5
C12 C19 H19B 109.5
H19A C19 H19B 109.5
C12 C19 H19C 109.5
H19A C19 H19C 109.5
H19B C19 H19C 109.5
C14 C20 H20A 109.5
C14 C20 H20B 109.5
H20A C20 H20B 109.5
C14 C20 H20C 109.5
H20A C20 H20C 109.5
H20B C20 H20C 109.5

loop_
_geom_bond_atom_site_label_1
_geom_bond_atom_site_label_2
_geom_bond_distance
O1 C1 1.198(5)
O2 C1 1.342(5)
O2 C4 1.472(5)
O3 C7 1.222(6)
N1 C2 1.455(6)
N1 H1A 0.93(9)
N1 H1B 0.98(8)
C1 C2 1.522(6)
C2 C9 1.526(6)
C2 C3 1.543(5)
C3 C8 1.521(5)
C3 C4 1.529(5)
C3 H3 0.9800
C4 C5 1.495(6)
C4 C10 1.522(5)
C5 C6 1.318(7)
C5 H5 0.9300
C6 C7 1.460(7)
C6 H6 0.9300
C7 C8 1.488(6)
C8 H8A 0.9700
C8 H8B 0.9700
C9 H9A 0.9600
C9 H9B 0.9600
C9 H9C 0.9600
C10 H10A 0.9600
C10 H10B 0.9600
C10 H10C 0.9600
O4 C11 1.207(5)
O5 C11 1.339(5)
O5 C14 1.483(4)
O6 C17 1.233(5)
N2 C12 1.450(6)
N2 H2A 0.99(7)
N2 H2B 0.79(9)
C11 C12 1.515(6)
C12 C19 1.527(7)
C12 C13 1.541(5)
C13 C18 1.525(5)
C13 C14 1.526(5)
C13 H13 0.9800
C14 C15 1.501(5)
C14 C20 1.515(6)
C15 C16 1.327(6)
C15 H15 0.9300
C16 C17 1.450(7)
C16 H16 0.9300
C17 C18 1.491(6)
C18 H18A 0.9700
C18 H18B 0.9700
C19 H19A 0.9600
C19 H19B 0.9600
C19 H19C 0.9600
C20 H20A 0.9600
C20 H20B 0.9600
C20 H20C 0.9600

loop_
_geom_hbond_atom_site_label_D
_geom_hbond_atom_site_label_H
_geom_hbond_atom_site_label_A
_geom_hbond_distance_DH
_geom_hbond_distance_HA
_geom_hbond_distance_DA
_geom_hbond_angle_DHA
_geom_hbond_site_symmetry_A
N1 H1B O3 0.98(8) 2.19(8) 3.075(6) 149(6) 1_655
N2 H2A O6 0.99(7) 2.25(7) 3.165(7) 154(5) 1_545
C18 H18B O4 0.97 2.58 3.318(6) 133.0 1_465
C13 H13 O6 0.98 2.59 3.368(5) 136.2 1_545
C10 H10B O1 0.96 2.64 3.550(6) 159.4 1_465
C8 H8B O1 0.97 2.64 3.380(5) 133.2 1_465
C3 H3 O3 0.98 2.59 3.347(5) 134.1 1_655

loop_
_geom_torsion_atom_site_label_1
_geom_torsion_atom_site_label_2
_geom_torsion_atom_site_label_3
_geom_torsion_atom_site_label_4
_geom_torsion
C4 O2 C1 O1 -178.0(5)
C4 O2 C1 C2 2.9(5)
O1 C1 C2 N1 44.6(7)
O2 C1 C2 N1 -136.4(4)
O1 C1 C2 C9 -76.4(7)
O2 C1 C2 C9 102.6(4)
O1 C1 C2 C3 162.4(5)
O2 C1 C2 C3 -18.6(5)
N1 C2 C3 C8 -87.3(4)
C1 C2 C3 C8 152.3(4)
C9 C2 C3 C8 36.1(5)
N1 C2 C3 C4 146.6(3)
C1 C2 C3 C4 26.2(4)
C9 C2 C3 C4 -90.0(4)
C1 O2 C4 C5 -106.6(4)
C1 O2 C4 C10 135.5(4)
C1 O2 C4 C3 14.5(4)
C8 C3 C4 O2 -154.1(3)
C2 C3 C4 O2 -25.5(4)
C8 C3 C4 C5 -37.4(4)
C2 C3 C4 C5 91.2(4)
C8 C3 C4 C10 90.5(4)
C2 C3 C4 C10 -140.9(4)
O2 C4 C5 C6 134.0(5)
C10 C4 C5 C6 -110.7(5)
C3 C4 C5 C6 19.3(6)
C4 C5 C6 C7 -1.9(8)
C5 C6 C7 O3 -177.7(5)
C5 C6 C7 C8 4.3(7)
O3 C7 C8 C3 157.6(5)
C6 C7 C8 C3 -24.4(6)
C4 C3 C8 C7 40.8(5)
C2 C3 C8 C7 -81.2(5)
C14 O5 C11 O4 -177.8(5)
C14 O5 C11 C12 2.8(5)
O4 C11 C12 N2 43.5(8)
O5 C11 C12 N2 -137.2(5)
O4 C11 C12 C19 -77.3(6)
O5 C11 C12 C19 102.0(4)
O4 C11 C12 C13 161.5(5)
O5 C11 C12 C13 -19.2(5)
N2 C12 C13 C18 -85.2(4)
C11 C12 C13 C18 152.8(3)
C19 C12 C13 C18 37.0(5)
N2 C12 C13 C14 149.3(3)
C11 C12 C13 C14 27.2(4)
C19 C12 C13 C14 -88.6(4)
C11 O5 C14 C15 -106.0(4)
C11 O5 C14 C20 137.0(4)
C11 O5 C14 C13 15.2(4)
C18 C13 C14 O5 -154.9(3)
C12 C13 C14 O5 -26.4(4)
C18 C13 C14 C15 -38.6(5)
C12 C13 C14 C15 89.9(4)
C18 C13 C14 C20 89.5(4)
C12 C13 C14 C20 -142.0(3)
O5 C14 C15 C16 134.3(5)
C20 C14 C15 C16 -110.9(5)
C13 C14 C15 C16 19.9(6)
C14 C15 C16 C17 -2.1(8)
C15 C16 C17 O6 -177.3(5)
C15 C16 C17 C18 4.7(7)
O6 C17 C18 C13 156.8(5)
C16 C17 C18 C13 -25.3(6)
C14 C13 C18 C17 41.8(5)
C12 C13 C18 C17 -79.8(5)
